data_4120269
loop_
_publ_author_name
'Christopher Uyeda'
'Jonas C. Peters'

_publ_section_title
;
 Selective Nitrite Reduction at Heterobimetallic CoMg Complexes
;
_journal_name_full 'Journal of the American Chemical Society'
_journal_page_first 12023
_journal_page_last 12031
_journal_paper_doi 10.1021/ja4053653
_journal_volume 135
_journal_year 2013
_chemical_formula_sum 'C69 H88 B Co Mg N7 O4 P'
_chemical_formula_weight 1204.48
_chemical_name_systematic
; 
 [(PPh3)Co(Medoen)Mg(Me3TACN)(THF)]BPh4  
;
_space_group_IT_number 2
_symmetry_cell_setting triclinic
_symmetry_space_group_name_Hall '-P 1'
_symmetry_space_group_name_H-M 'P -1'
_atom_sites_solution_hydrogens geom
_atom_sites_solution_primary direct
_atom_sites_solution_secondary difmap
_audit_creation_method SHELXL-97
_cell_angle_alpha 103.512(3)
_cell_angle_beta 99.587(3)
_cell_angle_gamma 100.736(3)
_cell_formula_units_Z 2
_cell_length_a 13.7524(8)
_cell_length_b 14.0032(8)
_cell_length_c 17.5215(10)
_cell_measurement_reflns_used 9499
_cell_measurement_temperature 100(2)
_cell_measurement_theta_max 39.94
_cell_measurement_theta_min 2.21
_cell_volume 3144.5(3)
_computing_cell_refinement 'SAINT-Plus v7.66A (Bruker-AXS, 2009)'
_computing_data_collection 'APEX2 v2010.7-0 (Bruker-AXS, 2010)'
_computing_data_reduction 'SAINT-Plus v7.66A (Bruker-AXS, 2009)'
_computing_molecular_graphics 'Bruker SHELXTL'
_computing_publication_material 'Bruker SHELXTL'
_computing_structure_refinement 'SHELXL-97 (Sheldrick, 2008)'
_computing_structure_solution 'SHELXS-97 (Sheldrick, 2008)'
_diffrn_ambient_temperature 100(2)
_diffrn_detector_area_resol_mean 8.3
_diffrn_measured_fraction_theta_full 1.000
_diffrn_measured_fraction_theta_max 0.935
_diffrn_measurement_device_type 'Bruker KAPPA APEX II'
_diffrn_measurement_method '\w and \f scans'
_diffrn_radiation_monochromator graphite
_diffrn_radiation_source 'fine-focus sealed tube'
_diffrn_radiation_type MoK\a
_diffrn_radiation_wavelength 0.71073
_diffrn_reflns_av_R_equivalents 0.0548
_diffrn_reflns_av_sigmaI/netI 0.0481
_diffrn_reflns_limit_h_max 26
_diffrn_reflns_limit_h_min -26
_diffrn_reflns_limit_k_max 27
_diffrn_reflns_limit_k_min -28
_diffrn_reflns_limit_l_max 34
_diffrn_reflns_limit_l_min -33
_diffrn_reflns_number 373636
_diffrn_reflns_theta_full 25.00
_diffrn_reflns_theta_max 45.37
_diffrn_reflns_theta_min 1.75
_exptl_absorpt_coefficient_mu 0.363
_exptl_absorpt_correction_T_max 0.8958
_exptl_absorpt_correction_T_min 0.8744
_exptl_absorpt_correction_type multi-scan
_exptl_absorpt_process_details 'SADABS v2008/1 (Bruker-AXS, 2008)'
_exptl_crystal_colour green
_exptl_crystal_density_diffrn 1.272
_exptl_crystal_description block
_exptl_crystal_F_000 1284
_exptl_crystal_size_max 0.38
_exptl_crystal_size_mid 0.37
_exptl_crystal_size_min 0.31
_refine_diff_density_max 0.691
_refine_diff_density_min -0.610
_refine_diff_density_rms 0.076
_refine_ls_extinction_method none
_refine_ls_goodness_of_fit_ref 1.030
_refine_ls_hydrogen_treatment mixed
_refine_ls_matrix_type full
_refine_ls_number_parameters 774
_refine_ls_number_reflns 49450
_refine_ls_number_restraints 0
_refine_ls_restrained_S_all 1.030
_refine_ls_R_factor_all 0.0813
_refine_ls_R_factor_gt 0.0428
_refine_ls_shift/su_max 0.039
_refine_ls_shift/su_mean 0.002
_refine_ls_structure_factor_coef Fsqd
_refine_ls_weighting_details 'calc w=1/[\s^2^(Fo^2^)+(0.0514P)^2^+0.6144P] where P=(Fo^2^+2Fc^2^)/3'
_refine_ls_weighting_scheme calc
_refine_ls_wR_factor_gt 0.1003
_refine_ls_wR_factor_ref 0.1167
_reflns_number_gt 34064
_reflns_number_total 49450
_reflns_threshold_expression >2sigma(I)
_cod_data_source_file ja4053653_si_002_2.cif
_cod_data_source_block chu40
_cod_database_code 4120269

loop_
_symmetry_equiv_pos_as_xyz
'x, y, z'
'-x, -y, -z'

loop_
_atom_site_label
_atom_site_type_symbol
_atom_site_fract_x
_atom_site_fract_y
_atom_site_fract_z
_atom_site_U_iso_or_equiv
_atom_site_adp_type
_atom_site_occupancy
_atom_site_symmetry_multiplicity
_atom_site_calc_flag
_atom_site_refinement_flags
_atom_site_disorder_assembly
_atom_site_disorder_group
Co1 Co 0.639832(7) 0.169736(7) 0.832184(6) 0.01001(2) Uani 1 1 d . . .
P1 P 0.574752(13) 0.299178(13) 0.884192(10) 0.00997(3) Uani 1 1 d . . .
Mg1 Mg 0.803358(19) 0.254864(19) 0.702181(15) 0.01193(4) Uani 1 1 d . . .
N3 N 0.60591(4) 0.16389(4) 0.72166(3) 0.01179(8) Uani 1 1 d . . .
N1 N 0.78198(4) 0.21663(4) 0.85701(3) 0.01149(8) Uani 1 1 d . . .
O1 O 0.84100(4) 0.26774(4) 0.81918(3) 0.01402(8) Uani 1 1 d . . .
O2 O 0.65219(4) 0.22453(4) 0.68235(3) 0.01380(8) Uani 1 1 d . . .
N4 N 0.52711(5) 0.06157(4) 0.80146(4) 0.01401(9) Uani 1 1 d . . .
N2 N 0.66980(5) 0.11987(4) 0.92019(4) 0.01366(9) Uani 1 1 d . . .
C1 C 0.83100(5) 0.20044(5) 0.92390(4) 0.01374(10) Uani 1 1 d . . .
C2 C 0.76520(6) 0.14222(5) 0.95976(4) 0.01415(10) Uani 1 1 d . . .
C3 C 0.51831(5) 0.09942(6) 0.68088(4) 0.01501(11) Uani 1 1 d . . .
C4 C 0.47684(5) 0.03526(5) 0.72615(5) 0.01608(11) Uani 1 1 d . . .
B1 B 0.96753(6) 0.18979(6) 0.30268(5) 0.01384(12) Uani 1 1 d . . .
C5 C 0.94279(6) 0.24118(7) 0.95396(5) 0.01993(13) Uani 1 1 d . . .
H5A H 0.9783 0.2071 0.9158 0.030 Uiso 1 1 calc R . .
H5B H 0.9638 0.2292 1.0065 0.030 Uiso 1 1 calc R . .
H5C H 0.9596 0.3139 0.9593 0.030 Uiso 1 1 calc R . .
C6 C 0.79966(7) 0.10630(6) 1.03142(5) 0.02001(13) Uani 1 1 d . . .
H6A H 0.7598 0.1246 1.0716 0.030 Uiso 1 1 calc R . .
H6B H 0.8716 0.1381 1.0547 0.030 Uiso 1 1 calc R . .
H6C H 0.7902 0.0327 1.0148 0.030 Uiso 1 1 calc R . .
C7 C 0.47016(6) 0.09375(8) 0.59648(5) 0.02290(15) Uani 1 1 d . . .
H7A H 0.4959 0.1575 0.5846 0.034 Uiso 1 1 calc R . .
H7B H 0.3964 0.0818 0.5903 0.034 Uiso 1 1 calc R . .
H7C H 0.4866 0.0382 0.5592 0.034 Uiso 1 1 calc R . .
C8 C 0.39398(6) -0.05802(6) 0.68897(6) 0.02370(16) Uani 1 1 d . . .
H8A H 0.4224 -0.1129 0.6629 0.036 Uiso 1 1 calc R . .
H8B H 0.3432 -0.0449 0.6488 0.036 Uiso 1 1 calc R . .
H8C H 0.3620 -0.0774 0.7308 0.036 Uiso 1 1 calc R . .
C9 C 0.58548(6) 0.05470(6) 0.93790(5) 0.01703(12) Uani 1 1 d . . .
H9A H 0.5523 0.0955 0.9750 0.020 Uiso 1 1 calc R . .
H9B H 0.6101 0.0050 0.9634 0.020 Uiso 1 1 calc R . .
C10 C 0.51053(6) 0.00034(6) 0.85755(5) 0.01857(13) Uani 1 1 d . . .
H10A H 0.5220 -0.0676 0.8361 0.022 Uiso 1 1 calc R . .
H10B H 0.4400 -0.0075 0.8650 0.022 Uiso 1 1 calc R . .
N5 N 0.83484(5) 0.42442(5) 0.73372(4) 0.01493(10) Uani 1 1 d . . .
N6 N 0.96964(5) 0.29610(5) 0.69355(4) 0.01703(10) Uani 1 1 d . . .
N7 N 0.78964(5) 0.28400(5) 0.57756(4) 0.01743(11) Uani 1 1 d . . .
C11 C 0.94286(6) 0.45590(6) 0.77607(5) 0.01862(12) Uani 1 1 d . . .
H11A H 0.9503 0.4364 0.8272 0.022 Uiso 1 1 calc R . .
H11B H 0.9657 0.5304 0.7893 0.022 Uiso 1 1 calc R . .
C12 C 1.00946(6) 0.40758(6) 0.72520(5) 0.01987(13) Uani 1 1 d . . .
H12A H 1.0129 0.4376 0.6796 0.024 Uiso 1 1 calc R . .
H12B H 1.0791 0.4222 0.7582 0.024 Uiso 1 1 calc R . .
C13 C 0.96564(6) 0.26067(7) 0.60624(5) 0.02124(14) Uani 1 1 d . . .
H13A H 0.9458 0.1859 0.5889 0.025 Uiso 1 1 calc R . .
H13B H 1.0340 0.2821 0.5962 0.025 Uiso 1 1 calc R . .
C14 C 0.89090(7) 0.30188(7) 0.55664(5) 0.02163(14) Uani 1 1 d . . .
H14A H 0.9177 0.3753 0.5661 0.026 Uiso 1 1 calc R . .
H14B H 0.8835 0.2690 0.4988 0.026 Uiso 1 1 calc R . .
C15 C 0.74944(7) 0.37666(7) 0.59041(5) 0.02014(13) Uani 1 1 d . . .
H15A H 0.6800 0.3600 0.5998 0.024 Uiso 1 1 calc R . .
H15B H 0.7451 0.4002 0.5412 0.024 Uiso 1 1 calc R . .
C16 C 0.81542(7) 0.46119(6) 0.66131(5) 0.01954(13) Uani 1 1 d . . .
H16A H 0.8807 0.4870 0.6480 0.023 Uiso 1 1 calc R . .
H16B H 0.7811 0.5175 0.6724 0.023 Uiso 1 1 calc R . .
C17 C 0.77227(7) 0.45992(6) 0.78963(5) 0.01949(13) Uani 1 1 d . . .
H17A H 0.7915 0.5339 0.8084 0.029 Uiso 1 1 calc R . .
H17B H 0.7830 0.4318 0.8358 0.029 Uiso 1 1 calc R . .
H17C H 0.7006 0.4377 0.7620 0.029 Uiso 1 1 calc R . .
C18 C 1.03518(6) 0.24495(7) 0.73726(6) 0.02299(15) Uani 1 1 d . . .
H18A H 1.0111 0.1716 0.7147 0.034 Uiso 1 1 calc R . .
H18B H 1.0328 0.2632 0.7943 0.034 Uiso 1 1 calc R . .
H18C H 1.1051 0.2661 0.7317 0.034 Uiso 1 1 calc R . .
C19 C 0.71629(7) 0.20563(7) 0.51124(5) 0.02264(15) Uani 1 1 d . . .
H19A H 0.6523 0.1878 0.5279 0.034 Uiso 1 1 calc R . .
H19B H 0.7437 0.1456 0.4977 0.034 Uiso 1 1 calc R . .
H19C H 0.7041 0.2315 0.4640 0.034 Uiso 1 1 calc R . .
C20 C 0.47817(5) 0.33937(5) 0.82134(4) 0.01256(10) Uani 1 1 d . . .
C21 C 0.40316(6) 0.37979(6) 0.85336(5) 0.01702(12) Uani 1 1 d . . .
H21 H 0.4038 0.3893 0.9090 0.020 Uiso 1 1 calc R . .
C22 C 0.32779(6) 0.40610(7) 0.80477(5) 0.02052(14) Uani 1 1 d . . .
H22 H 0.2775 0.4337 0.8273 0.025 Uiso 1 1 calc R . .
C23 C 0.32580(7) 0.39209(7) 0.72346(5) 0.02146(14) Uani 1 1 d . . .
H23 H 0.2730 0.4079 0.6898 0.026 Uiso 1 1 calc R . .
C24 C 0.40144(7) 0.35487(7) 0.69154(5) 0.02039(13) Uani 1 1 d . . .
H24 H 0.4012 0.3469 0.6361 0.024 Uiso 1 1 calc R . .
C25 C 0.47788(6) 0.32907(6) 0.74010(4) 0.01550(11) Uani 1 1 d . . .
H25 H 0.5298 0.3045 0.7178 0.019 Uiso 1 1 calc R . .
C26 C 0.50347(5) 0.26643(5) 0.95759(4) 0.01221(10) Uani 1 1 d . . .
C27 C 0.53971(6) 0.30290(6) 1.04045(5) 0.01823(12) Uani 1 1 d . . .
H27 H 0.6025 0.3514 1.0617 0.022 Uiso 1 1 calc R . .
C31 C 0.41028(6) 0.19507(5) 0.92802(5) 0.01532(11) Uani 1 1 d . . .
H31 H 0.3850 0.1686 0.8716 0.018 Uiso 1 1 calc R . .
C33 C 0.64918(6) 0.51264(5) 0.93620(5) 0.01619(11) Uani 1 1 d . . .
H33 H 0.5889 0.5174 0.9033 0.019 Uiso 1 1 calc R . .
C34 C 0.72321(7) 0.59996(6) 0.97844(5) 0.02152(14) Uani 1 1 d . . .
H34 H 0.7133 0.6639 0.9739 0.026 Uiso 1 1 calc R . .
C37 C 0.75258(6) 0.41312(6) 0.99116(4) 0.01575(11) Uani 1 1 d . . .
H37 H 0.7631 0.3493 0.9956 0.019 Uiso 1 1 calc R . .
C32 C 0.66333(5) 0.41826(5) 0.94208(4) 0.01216(10) Uani 1 1 d . . .
O3 O 0.80053(4) 0.09637(4) 0.66825(4) 0.01744(9) Uani 1 1 d . . .
C38 C 0.72450(7) 0.02089(6) 0.60495(5) 0.02178(14) Uani 1 1 d . . .
H38A H 0.7546 -0.0052 0.5591 0.026 Uiso 1 1 calc R . .
H38B H 0.6684 0.0504 0.5854 0.026 Uiso 1 1 calc R . .
C39 C 0.68505(7) -0.06435(6) 0.64107(7) 0.02527(17) Uani 1 1 d . . .
H39A H 0.6903 -0.1303 0.6083 0.030 Uiso 1 1 calc R . .
H39B H 0.6134 -0.0678 0.6445 0.030 Uiso 1 1 calc R . .
C40 C 0.75392(7) -0.03637(6) 0.72529(6) 0.02293(15) Uani 1 1 d . . .
H40A H 0.7190 -0.0078 0.7672 0.028 Uiso 1 1 calc R . .
H40B H 0.7755 -0.0960 0.7370 0.028 Uiso 1 1 calc R . .
C41 C 0.84361(6) 0.04197(6) 0.72095(5) 0.01897(13) Uani 1 1 d . . .
H41A H 0.8765 0.0880 0.7750 0.023 Uiso 1 1 calc R . .
H41B H 0.8944 0.0092 0.6985 0.023 Uiso 1 1 calc R . .
C28 C 0.48417(7) 0.26850(8) 1.09261(5) 0.02413(16) Uani 1 1 d . . .
H28 H 0.5101 0.2930 1.1491 0.029 Uiso 1 1 calc R . .
C29 C 0.39148(7) 0.19895(7) 1.06278(5) 0.02194(15) Uani 1 1 d . . .
H29 H 0.3537 0.1764 1.0985 0.026 Uiso 1 1 calc R . .
C30 C 0.35453(6) 0.16265(6) 0.98015(5) 0.01858(13) Uani 1 1 d . . .
H30 H 0.2908 0.1154 0.9592 0.022 Uiso 1 1 calc R . .
C35 C 0.81105(7) 0.59415(6) 1.02699(6) 0.02364(16) Uani 1 1 d . . .
H35 H 0.8611 0.6540 1.0559 0.028 Uiso 1 1 calc R . .
C36 C 0.82589(6) 0.50069(7) 1.03340(5) 0.02104(14) Uani 1 1 d . . .
H36 H 0.8862 0.4966 1.0667 0.025 Uiso 1 1 calc R . .
C42 C 0.91385(6) 0.08804(5) 0.32605(4) 0.01486(11) Uani 1 1 d . . .
C43 C 0.93811(7) 0.07162(6) 0.40207(5) 0.01892(12) Uani 1 1 d . . .
H43 H 0.9901 0.1206 0.4424 0.023 Uiso 1 1 calc R . .
C44 C 0.88914(7) -0.01375(7) 0.42125(6) 0.02355(15) Uani 1 1 d . . .
H44 H 0.9073 -0.0210 0.4740 0.028 Uiso 1 1 calc R . .
C47 C 0.83548(6) 0.01215(6) 0.27009(5) 0.01945(13) Uani 1 1 d . . .
H47 H 0.8141 0.0204 0.2181 0.023 Uiso 1 1 calc R . .
C48 C 1.05148(6) 0.26764(6) 0.38119(4) 0.01519(11) Uani 1 1 d . . .
C49 C 1.04045(6) 0.36113(6) 0.42439(5) 0.01654(11) Uani 1 1 d . . .
H49 H 0.9805 0.3823 0.4080 0.020 Uiso 1 1 calc R . .
C52 C 1.21654(8) 0.30450(9) 0.47506(6) 0.0314(2) Uani 1 1 d . . .
H52 H 1.2766 0.2838 0.4920 0.038 Uiso 1 1 calc R . .
C53 C 1.14249(7) 0.24205(7) 0.40937(6) 0.02576(16) Uani 1 1 d . . .
H53 H 1.1538 0.1793 0.3823 0.031 Uiso 1 1 calc R . .
C45 C 0.81431(7) -0.08776(7) 0.36372(6) 0.02401(16) Uani 1 1 d . . .
H45 H 0.7817 -0.1464 0.3761 0.029 Uiso 1 1 calc R . .
C46 C 0.78802(7) -0.07445(7) 0.28776(6) 0.02377(15) Uani 1 1 d . . .
H46 H 0.7373 -0.1247 0.2474 0.029 Uiso 1 1 calc R . .
C50 C 1.11399(7) 0.42470(6) 0.49061(5) 0.02139(14) Uani 1 1 d . . .
H50 H 1.1029 0.4873 0.5184 0.026 Uiso 1 1 calc R . .
C51 C 1.20293(8) 0.39705(7) 0.51603(5) 0.02556(16) Uani 1 1 d . . .
H51 H 1.2536 0.4405 0.5605 0.031 Uiso 1 1 calc R . .
C54 C 0.87861(5) 0.24753(5) 0.27697(4) 0.01373(10) Uani 1 1 d . . .
C55 C 0.87496(6) 0.29714(6) 0.21608(5) 0.01777(12) Uani 1 1 d . . .
H55 H 0.9240 0.2937 0.1839 0.021 Uiso 1 1 calc R . .
C59 C 0.80284(6) 0.25567(6) 0.32133(5) 0.01749(12) Uani 1 1 d . . .
H59 H 0.8011 0.2219 0.3624 0.021 Uiso 1 1 calc R . .
C60 C 1.02604(5) 0.16237(5) 0.22845(4) 0.01417(10) Uani 1 1 d . . .
C61 C 1.09581(6) 0.23954(6) 0.21370(5) 0.01961(13) Uani 1 1 d . . .
H61 H 1.1116 0.3054 0.2497 0.024 Uiso 1 1 calc R . .
C62 C 1.14274(7) 0.22380(7) 0.14868(6) 0.02287(15) Uani 1 1 d . . .
H62 H 1.1886 0.2784 0.1407 0.027 Uiso 1 1 calc R . .
C65 C 1.00952(6) 0.06689(6) 0.17433(4) 0.01600(11) Uani 1 1 d . . .
H65 H 0.9645 0.0116 0.1823 0.019 Uiso 1 1 calc R . .
C56 C 0.80198(7) 0.35138(7) 0.20107(6) 0.02257(15) Uani 1 1 d . . .
H56 H 0.8019 0.3834 0.1589 0.027 Uiso 1 1 calc R . .
C57 C 0.72948(7) 0.35897(6) 0.24721(6) 0.02273(15) Uani 1 1 d . . .
H57 H 0.6802 0.3965 0.2373 0.027 Uiso 1 1 calc R . .
C58 C 0.73027(6) 0.31071(7) 0.30811(6) 0.02185(14) Uani 1 1 d . . .
H58 H 0.6815 0.3153 0.3406 0.026 Uiso 1 1 calc R . .
C63 C 1.12235(7) 0.12822(7) 0.09556(5) 0.02190(14) Uani 1 1 d . . .
H63 H 1.1531 0.1170 0.0506 0.026 Uiso 1 1 calc R . .
C64 C 1.05630(7) 0.04939(6) 0.10919(5) 0.01987(13) Uani 1 1 d . . .
H64 H 1.0428 -0.0168 0.0741 0.024 Uiso 1 1 calc R . .
C66 C 0.49563(12) 0.37925(14) 0.42816(9) 0.0550(4) Uani 1 1 d . B .
H66A H 0.5648 0.4238 0.4460 0.066 Uiso 1 1 calc R . .
H66B H 0.4698 0.3718 0.4764 0.066 Uiso 1 1 calc R . .
C67 C 0.42619(16) 0.42471(16) 0.37767(11) 0.0626(5) Uani 1 1 d . . .
H67A H 0.4499 0.4991 0.3918 0.075 Uiso 1 1 calc R A 1
H67B H 0.3556 0.4071 0.3844 0.075 Uiso 1 1 calc R A 1
C68 C 0.43431(16) 0.37575(14) 0.29202(11) 0.0363(5) Uani 0.687(5) 1 d P B 1
H68A H 0.4932 0.4138 0.2772 0.044 Uiso 0.687(5) 1 calc PR B 1
H68B H 0.3717 0.3695 0.2522 0.044 Uiso 0.687(5) 1 calc PR B 1
C68A C 0.3800(4) 0.3381(4) 0.3075(3) 0.0512(15) Uani 0.313(5) 1 d P B 2
H68C H 0.3147 0.3014 0.3145 0.061 Uiso 0.313(5) 1 calc PR B 2
H68D H 0.3668 0.3613 0.2584 0.061 Uiso 0.313(5) 1 calc PR B 2
C69 C 0.44893(11) 0.27224(10) 0.29978(8) 0.0413(3) Uani 1 1 d . . .
H69A H 0.3823 0.2235 0.2859 0.050 Uiso 1 1 calc R B 1
H69B H 0.4906 0.2463 0.2624 0.050 Uiso 1 1 calc R B 1
O4 O 0.49802(8) 0.28354(8) 0.38007(6) 0.0428(2) Uani 1 1 d . B .

loop_
_atom_site_aniso_label
_atom_site_aniso_U_11
_atom_site_aniso_U_22
_atom_site_aniso_U_33
_atom_site_aniso_U_23
_atom_site_aniso_U_13
_atom_site_aniso_U_12
Co1 0.00996(3) 0.00921(3) 0.01074(3) 0.00218(3) 0.00287(3) 0.00215(3)
P1 0.01085(6) 0.00999(6) 0.00939(6) 0.00249(5) 0.00269(5) 0.00302(5)
Mg1 0.01108(10) 0.01310(10) 0.01112(10) 0.00227(8) 0.00360(8) 0.00194(8)
N3 0.0105(2) 0.0125(2) 0.0114(2) 0.00102(16) 0.00317(17) 0.00253(16)
N1 0.0121(2) 0.01108(19) 0.0112(2) 0.00256(16) 0.00315(17) 0.00248(16)
O1 0.0126(2) 0.0157(2) 0.0133(2) 0.00492(16) 0.00355(16) 0.00040(16)
O2 0.01247(19) 0.0176(2) 0.01233(19) 0.00509(16) 0.00452(16) 0.00299(16)
N4 0.0134(2) 0.0108(2) 0.0173(2) 0.00233(18) 0.00533(19) 0.00196(17)
N2 0.0150(2) 0.0125(2) 0.0159(2) 0.00611(18) 0.00532(19) 0.00455(18)
C1 0.0141(3) 0.0138(2) 0.0130(2) 0.0036(2) 0.0015(2) 0.0039(2)
C2 0.0173(3) 0.0134(2) 0.0133(2) 0.0048(2) 0.0035(2) 0.0058(2)
C3 0.0114(2) 0.0169(3) 0.0133(3) -0.0013(2) 0.0027(2) 0.0017(2)
C4 0.0118(2) 0.0137(2) 0.0191(3) -0.0014(2) 0.0041(2) 0.0006(2)
B1 0.0148(3) 0.0138(3) 0.0137(3) 0.0037(2) 0.0043(2) 0.0044(2)
C5 0.0147(3) 0.0226(3) 0.0200(3) 0.0062(3) -0.0016(2) 0.0027(2)
C6 0.0251(4) 0.0204(3) 0.0171(3) 0.0094(3) 0.0029(3) 0.0077(3)
C7 0.0153(3) 0.0341(4) 0.0132(3) -0.0011(3) 0.0004(2) 0.0030(3)
C8 0.0164(3) 0.0181(3) 0.0283(4) -0.0034(3) 0.0041(3) -0.0030(2)
C9 0.0190(3) 0.0151(3) 0.0220(3) 0.0097(2) 0.0092(3) 0.0060(2)
C10 0.0193(3) 0.0122(2) 0.0254(3) 0.0067(2) 0.0082(3) 0.0016(2)
N5 0.0162(2) 0.0149(2) 0.0146(2) 0.00461(19) 0.0059(2) 0.00265(19)
N6 0.0137(2) 0.0182(3) 0.0180(3) 0.0025(2) 0.0055(2) 0.0021(2)
N7 0.0174(3) 0.0212(3) 0.0123(2) 0.0033(2) 0.0052(2) 0.0008(2)
C11 0.0172(3) 0.0167(3) 0.0184(3) 0.0017(2) 0.0042(2) -0.0011(2)
C12 0.0150(3) 0.0197(3) 0.0220(3) 0.0031(3) 0.0057(3) -0.0010(2)
C13 0.0193(3) 0.0248(3) 0.0196(3) 0.0025(3) 0.0107(3) 0.0041(3)
C14 0.0215(3) 0.0277(4) 0.0154(3) 0.0049(3) 0.0095(3) 0.0014(3)
C15 0.0215(3) 0.0232(3) 0.0176(3) 0.0095(3) 0.0048(3) 0.0043(3)
C16 0.0236(3) 0.0182(3) 0.0191(3) 0.0088(2) 0.0068(3) 0.0038(3)
C17 0.0228(3) 0.0174(3) 0.0205(3) 0.0043(2) 0.0103(3) 0.0063(3)
C18 0.0147(3) 0.0260(4) 0.0281(4) 0.0063(3) 0.0050(3) 0.0057(3)
C19 0.0232(4) 0.0273(4) 0.0128(3) 0.0024(3) 0.0038(3) -0.0012(3)
C20 0.0130(2) 0.0137(2) 0.0122(2) 0.00436(19) 0.0030(2) 0.00484(19)
C21 0.0176(3) 0.0218(3) 0.0165(3) 0.0080(2) 0.0067(2) 0.0101(2)
C22 0.0182(3) 0.0265(4) 0.0231(3) 0.0110(3) 0.0069(3) 0.0129(3)
C23 0.0201(3) 0.0262(4) 0.0211(3) 0.0101(3) 0.0015(3) 0.0106(3)
C24 0.0247(4) 0.0245(3) 0.0142(3) 0.0075(3) 0.0023(3) 0.0105(3)
C25 0.0183(3) 0.0178(3) 0.0123(2) 0.0051(2) 0.0039(2) 0.0073(2)
C26 0.0131(2) 0.0127(2) 0.0126(2) 0.00468(19) 0.0048(2) 0.00419(19)
C27 0.0175(3) 0.0240(3) 0.0132(3) 0.0058(2) 0.0049(2) 0.0025(2)
C31 0.0151(3) 0.0140(2) 0.0177(3) 0.0053(2) 0.0048(2) 0.0032(2)
C33 0.0197(3) 0.0118(2) 0.0187(3) 0.0039(2) 0.0078(2) 0.0049(2)
C34 0.0267(4) 0.0115(3) 0.0262(4) 0.0021(2) 0.0125(3) 0.0019(2)
C37 0.0154(3) 0.0153(3) 0.0143(3) 0.0014(2) 0.0021(2) 0.0023(2)
C32 0.0139(2) 0.0108(2) 0.0115(2) 0.00167(18) 0.0044(2) 0.00237(19)
O3 0.0162(2) 0.0143(2) 0.0200(2) 0.00226(18) 0.00207(19) 0.00366(17)
C38 0.0200(3) 0.0192(3) 0.0211(3) -0.0019(3) 0.0037(3) 0.0024(3)
C39 0.0166(3) 0.0164(3) 0.0403(5) 0.0055(3) 0.0027(3) 0.0037(2)
C40 0.0226(3) 0.0171(3) 0.0316(4) 0.0068(3) 0.0109(3) 0.0062(3)
C41 0.0180(3) 0.0157(3) 0.0236(3) 0.0046(2) 0.0041(3) 0.0061(2)
C28 0.0240(4) 0.0353(4) 0.0156(3) 0.0105(3) 0.0083(3) 0.0051(3)
C29 0.0225(3) 0.0272(4) 0.0248(4) 0.0154(3) 0.0133(3) 0.0092(3)
C30 0.0167(3) 0.0168(3) 0.0267(4) 0.0102(3) 0.0095(3) 0.0049(2)
C35 0.0222(3) 0.0168(3) 0.0252(4) -0.0025(3) 0.0086(3) -0.0045(3)
C36 0.0164(3) 0.0218(3) 0.0184(3) -0.0011(3) 0.0015(2) -0.0010(2)
C42 0.0155(3) 0.0152(3) 0.0157(3) 0.0048(2) 0.0050(2) 0.0059(2)
C43 0.0235(3) 0.0182(3) 0.0166(3) 0.0062(2) 0.0053(3) 0.0059(3)
C44 0.0286(4) 0.0234(3) 0.0241(4) 0.0131(3) 0.0092(3) 0.0079(3)
C47 0.0165(3) 0.0202(3) 0.0215(3) 0.0076(3) 0.0023(3) 0.0031(2)
C48 0.0165(3) 0.0157(3) 0.0133(3) 0.0034(2) 0.0041(2) 0.0036(2)
C49 0.0206(3) 0.0143(3) 0.0149(3) 0.0036(2) 0.0064(2) 0.0029(2)
C52 0.0245(4) 0.0353(5) 0.0263(4) 0.0006(4) -0.0068(3) 0.0083(4)
C53 0.0218(4) 0.0259(4) 0.0241(4) -0.0015(3) -0.0026(3) 0.0096(3)
C45 0.0221(3) 0.0206(3) 0.0346(4) 0.0138(3) 0.0104(3) 0.0062(3)
C46 0.0180(3) 0.0204(3) 0.0315(4) 0.0088(3) 0.0033(3) 0.0011(3)
C50 0.0290(4) 0.0165(3) 0.0154(3) 0.0020(2) 0.0062(3) -0.0008(3)
C51 0.0273(4) 0.0266(4) 0.0157(3) 0.0035(3) -0.0006(3) -0.0030(3)
C54 0.0151(3) 0.0131(2) 0.0132(2) 0.0037(2) 0.0034(2) 0.0033(2)
C55 0.0197(3) 0.0181(3) 0.0172(3) 0.0078(2) 0.0046(2) 0.0045(2)
C59 0.0170(3) 0.0198(3) 0.0193(3) 0.0082(2) 0.0069(2) 0.0070(2)
C60 0.0148(3) 0.0144(2) 0.0137(3) 0.0029(2) 0.0043(2) 0.0044(2)
C61 0.0219(3) 0.0156(3) 0.0211(3) 0.0019(2) 0.0104(3) 0.0028(2)
C62 0.0248(4) 0.0215(3) 0.0245(4) 0.0056(3) 0.0139(3) 0.0042(3)
C65 0.0178(3) 0.0152(3) 0.0149(3) 0.0026(2) 0.0040(2) 0.0052(2)
C56 0.0236(4) 0.0213(3) 0.0249(4) 0.0126(3) 0.0018(3) 0.0057(3)
C57 0.0191(3) 0.0184(3) 0.0315(4) 0.0093(3) 0.0016(3) 0.0071(3)
C58 0.0178(3) 0.0220(3) 0.0293(4) 0.0089(3) 0.0080(3) 0.0084(3)
C63 0.0243(4) 0.0257(4) 0.0184(3) 0.0044(3) 0.0109(3) 0.0090(3)
C64 0.0236(3) 0.0195(3) 0.0160(3) 0.0006(2) 0.0057(3) 0.0079(3)
C66 0.0477(8) 0.0714(11) 0.0352(6) -0.0076(7) 0.0027(6) 0.0213(7)
C67 0.0697(11) 0.0682(11) 0.0556(10) 0.0074(8) 0.0204(8) 0.0360(9)
C68 0.0414(10) 0.0342(8) 0.0340(8) 0.0097(6) 0.0116(7) 0.0069(7)
C68A 0.040(2) 0.054(3) 0.049(3) 0.010(2) -0.0096(19) 0.008(2)
C69 0.0528(7) 0.0360(6) 0.0299(5) 0.0099(4) 0.0064(5) -0.0012(5)
O4 0.0484(5) 0.0465(5) 0.0326(4) 0.0099(4) 0.0093(4) 0.0094(4)

loop_
_atom_type_symbol
_atom_type_description
_atom_type_scat_dispersion_real
_atom_type_scat_dispersion_imag
_atom_type_scat_source
C C 0.0033 0.0016 'International Tables Vol C Tables 4.2.6.8 and 6.1.1.4'
H H 0.0000 0.0000 'International Tables Vol C Tables 4.2.6.8 and 6.1.1.4'
B B 0.0013 0.0007 'International Tables Vol C Tables 4.2.6.8 and 6.1.1.4'
N N 0.0061 0.0033 'International Tables Vol C Tables 4.2.6.8 and 6.1.1.4'
O O 0.0106 0.0060 'International Tables Vol C Tables 4.2.6.8 and 6.1.1.4'
Mg Mg 0.0486 0.0363 'International Tables Vol C Tables 4.2.6.8 and 6.1.1.4'
P P 0.1023 0.0942 'International Tables Vol C Tables 4.2.6.8 and 6.1.1.4'
Co Co 0.3494 0.9721 'International Tables Vol C Tables 4.2.6.8 and 6.1.1.4'

loop_
_geom_angle_atom_site_label_1
_geom_angle_atom_site_label_2
_geom_angle_atom_site_label_3
_geom_angle
N2 Co1 N4 83.39(3)
N2 Co1 N1 81.36(3)
N4 Co1 N1 148.81(3)
N2 Co1 N3 156.16(3)
N4 Co1 N3 81.88(3)
N1 Co1 N3 102.16(2)
N2 Co1 P1 101.42(2)
N4 Co1 P1 102.09(2)
N1 Co1 P1 107.505(19)
N3 Co1 P1 99.934(19)
C32 P1 C26 102.67(3)
C32 P1 C20 103.24(3)
C26 P1 C20 99.68(3)
C32 P1 Co1 117.75(2)
C26 P1 Co1 109.44(2)
C20 P1 Co1 121.19(2)
O1 Mg1 O2 101.59(2)
O1 Mg1 O3 93.64(3)
O2 Mg1 O3 91.06(2)
O1 Mg1 N5 87.62(2)
O2 Mg1 N5 98.75(3)
O3 Mg1 N5 169.65(3)
O1 Mg1 N6 92.43(3)
O2 Mg1 N6 165.63(3)
O3 Mg1 N6 91.21(3)
N5 Mg1 N6 78.47(3)
O1 Mg1 N7 163.98(3)
O2 Mg1 N7 87.88(2)
O3 Mg1 N7 99.13(3)
N5 Mg1 N7 78.11(3)
N6 Mg1 N7 77.75(3)
C3 N3 O2 116.71(6)
C3 N3 Co1 114.70(5)
O2 N3 Co1 128.05(4)
O1 N1 C1 115.12(6)
O1 N1 Co1 129.19(5)
C1 N1 Co1 115.62(5)
N1 O1 Mg1 122.80(4)
N3 O2 Mg1 118.06(4)
C4 N4 C10 123.58(6)
C4 N4 Co1 117.35(5)
C10 N4 Co1 118.14(5)
C2 N2 C9 125.16(6)
C2 N2 Co1 118.14(5)
C9 N2 Co1 116.64(5)
N1 C1 C2 112.71(6)
N1 C1 C5 120.97(6)
C2 C1 C5 126.32(7)
N2 C2 C1 111.88(6)
N2 C2 C6 123.51(7)
C1 C2 C6 124.55(7)
N3 C3 C4 112.81(7)
N3 C3 C7 123.34(7)
C4 C3 C7 123.84(7)
N4 C4 C3 112.43(6)
N4 C4 C8 124.00(7)
C3 C4 C8 123.17(7)
C54 B1 C48 108.36(6)
C54 B1 C60 109.75(6)
C48 B1 C60 107.99(6)
C54 B1 C42 108.16(6)
C48 B1 C42 110.27(6)
C60 B1 C42 112.24(6)
N2 C9 C10 106.88(6)
N4 C10 C9 107.76(6)
C17 N5 C11 109.41(6)
C17 N5 C16 110.41(6)
C11 N5 C16 112.67(6)
C17 N5 Mg1 109.27(5)
C11 N5 Mg1 103.01(5)
C16 N5 Mg1 111.81(5)
C18 N6 C13 109.23(7)
C18 N6 C12 109.35(7)
C13 N6 C12 111.79(6)
C18 N6 Mg1 113.38(5)
C13 N6 Mg1 103.74(5)
C12 N6 Mg1 109.30(5)
C19 N7 C15 107.41(7)
C19 N7 C14 109.69(6)
C15 N7 C14 111.90(7)
C19 N7 Mg1 115.64(5)
C15 N7 Mg1 101.42(4)
C14 N7 Mg1 110.54(5)
N5 C11 C12 111.64(6)
N6 C12 C11 111.68(6)
N6 C13 C14 112.11(7)
N7 C14 C13 111.56(6)
N7 C15 C16 112.33(7)
N5 C16 C15 110.55(6)
C25 C20 C21 118.76(6)
C25 C20 P1 120.22(5)
C21 C20 P1 121.02(5)
C22 C21 C20 120.76(7)
C23 C22 C21 120.12(7)
C22 C23 C24 119.61(7)
C23 C24 C25 120.58(7)
C24 C25 C20 120.10(7)
C27 C26 C31 118.55(6)
C27 C26 P1 123.68(5)
C31 C26 P1 117.61(5)
C26 C27 C28 120.31(8)
C30 C31 C26 120.87(7)
C34 C33 C32 120.18(8)
C35 C34 C33 120.47(8)
C36 C37 C32 120.52(7)
C33 C32 C37 118.93(7)
C33 C32 P1 123.42(6)
C37 C32 P1 117.55(5)
C38 O3 C41 105.75(6)
C38 O3 Mg1 124.73(5)
C41 O3 Mg1 125.20(5)
O3 C38 C39 106.91(7)
C38 C39 C40 104.53(7)
C41 C40 C39 103.43(7)
O3 C41 C40 104.60(7)
C29 C28 C27 120.67(8)
C28 C29 C30 119.34(7)
C31 C30 C29 120.23(7)
C34 C35 C36 119.86(7)
C35 C36 C37 120.04(8)
C43 C42 C47 114.85(7)
C43 C42 B1 123.91(7)
C47 C42 B1 121.18(7)
C44 C43 C42 122.87(8)
C45 C44 C43 120.31(8)
C46 C47 C42 122.82(8)
C49 C48 C53 115.02(7)
C49 C48 B1 124.86(7)
C53 C48 B1 120.12(7)
C50 C49 C48 122.76(8)
C51 C52 C53 120.22(9)
C52 C53 C48 122.97(9)
C46 C45 C44 118.65(8)
C45 C46 C47 120.45(8)
C51 C50 C49 120.41(8)
C50 C51 C52 118.62(8)
C55 C54 C59 115.19(7)
C55 C54 B1 125.01(6)
C59 C54 B1 119.66(6)
C56 C55 C54 122.40(7)
C58 C59 C54 123.30(7)
C65 C60 C61 114.97(6)
C65 C60 B1 125.32(6)
C61 C60 B1 119.65(6)
C62 C61 C60 123.01(7)
C63 C62 C61 119.96(8)
C64 C65 C60 122.88(7)
C57 C56 C55 120.58(8)
C56 C57 C58 118.87(8)
C57 C58 C59 119.65(8)
C64 C63 C62 118.91(7)
C63 C64 C65 120.23(7)
O4 C66 C67 107.93(12)
C68A C67 C66 101.0(2)
C68A C67 C68 36.8(2)
C66 C67 C68 102.65(13)
C67 C68 C69 100.54(14)
C69 C68A C67 108.4(3)
O4 C69 C68A 104.0(2)
O4 C69 C68 108.36(12)
C68A C69 C68 37.0(2)
C69 O4 C66 108.91(11)

loop_
_geom_bond_atom_site_label_1
_geom_bond_atom_site_label_2
_geom_bond_distance
Co1 N2 1.8531(6)
Co1 N4 1.8583(6)
Co1 N1 1.8833(6)
Co1 N3 1.8934(6)
Co1 P1 2.2408(2)
P1 C32 1.8261(7)
P1 C26 1.8312(7)
P1 C20 1.8371(7)
Mg1 O1 1.9854(6)
Mg1 O2 1.9961(6)
Mg1 O3 2.1504(6)
Mg1 N5 2.2482(7)
Mg1 N6 2.2913(7)
Mg1 N7 2.2973(7)
N3 C3 1.3355(9)
N3 O2 1.3486(8)
N1 O1 1.3397(7)
N1 C1 1.3407(9)
N4 C4 1.3149(10)
N4 C10 1.4657(10)
N2 C2 1.3201(10)
N2 C9 1.4600(9)
C1 C2 1.4256(10)
C1 C5 1.4931(11)
C2 C6 1.4966(10)
C3 C4 1.4334(11)
C3 C7 1.4936(11)
C4 C8 1.4932(10)
B1 C54 1.6454(11)
B1 C48 1.6477(11)
B1 C60 1.6483(10)
B1 C42 1.6505(11)
C9 C10 1.5322(12)
N5 C17 1.4696(10)
N5 C11 1.4791(10)
N5 C16 1.4799(10)
N6 C18 1.4760(12)
N6 C13 1.4820(11)
N6 C12 1.4900(11)
N7 C19 1.4743(11)
N7 C15 1.4874(11)
N7 C14 1.4898(10)
C11 C12 1.5205(11)
C13 C14 1.5176(13)
C15 C16 1.5182(12)
C20 C25 1.3961(10)
C20 C21 1.4004(10)
C21 C22 1.3893(11)
C22 C23 1.3869(12)
C23 C24 1.3878(12)
C24 C25 1.3952(11)
C26 C27 1.3909(10)
C26 C31 1.4032(10)
C27 C28 1.3971(11)
C31 C30 1.3877(10)
C33 C34 1.3935(11)
C33 C32 1.3957(10)
C34 C35 1.3842(14)
C37 C36 1.3910(11)
C37 C32 1.4005(10)
O3 C38 1.4473(10)
O3 C41 1.4487(10)
C38 C39 1.5316(13)
C39 C40 1.5343(14)
C40 C41 1.5155(12)
C28 C29 1.3872(13)
C29 C30 1.3883(13)
C35 C36 1.3884(13)
C42 C43 1.4008(11)
C42 C47 1.4094(11)
C43 C44 1.3996(12)
C44 C45 1.3850(14)
C47 C46 1.3929(12)
C48 C49 1.3997(10)
C48 C53 1.4080(12)
C49 C50 1.3974(12)
C52 C51 1.3893(15)
C52 C53 1.3907(13)
C45 C46 1.3847(14)
C50 C51 1.3857(14)
C54 C55 1.4017(10)
C54 C59 1.4054(10)
C55 C56 1.3939(12)
C59 C58 1.3916(11)
C60 C65 1.4004(10)
C60 C61 1.4079(10)
C61 C62 1.3940(11)
C62 C63 1.3883(13)
C65 C64 1.3961(11)
C56 C57 1.3880(13)
C57 C58 1.3898(13)
C63 C64 1.3867(12)
C66 O4 1.4161(19)
C66 C67 1.519(2)
C67 C68A 1.464(5)
C67 C68 1.529(2)
C68 C69 1.534(2)
C68A C69 1.440(6)
C69 O4 1.4140(16)
